data_2217899
loop_
_publ_author_name
'Allouch, Fatma'
'Zouari, Fatma'
'Chabchoub, Fakher'
'Salem, Mansour'

_publ_section_title
;
 5-Amino-3-methyl-1-phenyl-1<i>H</i>-1,2,4-triazole
;
_journal_coeditor_code DN2319
_journal_issue 4
_journal_name_full 'Acta Crystallographica Section E'
_journal_page_first o684
_journal_paper_doi 10.1107/S1600536808005801
_journal_volume 64
_journal_year 2008
_chemical_formula_iupac 'C9 H10 N4'
_chemical_formula_moiety 'C9 H10 N4'
_chemical_formula_sum 'C9 H10 N4'
_chemical_formula_weight 174.21
_chemical_name_common ph\'enyltriazole.
_chemical_name_systematic
;
5-Amino-3-methyl-1-phenyl-1H-1,2,4-triazole
;
_space_group_IT_number 14
_symmetry_cell_setting monoclinic
_symmetry_space_group_name_Hall '-P 2ybc'
_symmetry_space_group_name_H-M 'P 1 21/c 1'
_atom_sites_solution_hydrogens geom
_atom_sites_solution_primary direct
_atom_sites_solution_secondary difmap
_cell_angle_alpha 90.00
_cell_angle_beta 101.866(4)
_cell_angle_gamma 90.00
_cell_formula_units_Z 4
_cell_length_a 8.5110(5)
_cell_length_b 11.2490(8)
_cell_length_c 10.1048(7)
_cell_measurement_reflns_used 2898
_cell_measurement_temperature 296(7)
_cell_measurement_theta_max 23.33
_cell_measurement_theta_min 2.45
_cell_volume 946.76(11)
_computing_cell_refinement 'SAINT (Bruker, 1998)'
_computing_data_collection 'SMART (Bruker, 1998)'
_computing_data_reduction 'SAINT (Bruker, 1998)'
_computing_molecular_graphics
;
ORTEPIII (Burnett & Johnson, 1996), ORTEP-3 for Windows (Farrugia,
1997) and
PLATON (Spek, 2003)
;
_computing_publication_material 'WinGX (Farrugia, 1999)'
_computing_structure_refinement 'SHELXL97 (Sheldrick, 2008)'
_computing_structure_solution 'SHELXS97 (Sheldrick, 2008)'
_diffrn_ambient_temperature 296(2)
_diffrn_measured_fraction_theta_full 0.977
_diffrn_measured_fraction_theta_max 0.977
_diffrn_measurement_device_type 'Bruker SMART CCD area-detector'
_diffrn_measurement_method '\f and \w'
_diffrn_radiation_monochromator graphite
_diffrn_radiation_source 'sealed tube'
_diffrn_radiation_type MoK\a
_diffrn_radiation_wavelength 0.71073
_diffrn_reflns_av_R_equivalents 0.0471
_diffrn_reflns_av_sigmaI/netI 0.0623
_diffrn_reflns_limit_h_max 13
_diffrn_reflns_limit_h_min -11
_diffrn_reflns_limit_k_max 17
_diffrn_reflns_limit_k_min -17
_diffrn_reflns_limit_l_max 16
_diffrn_reflns_limit_l_min -16
_diffrn_reflns_number 16028
_diffrn_reflns_theta_full 34.35
_diffrn_reflns_theta_max 34.35
_diffrn_reflns_theta_min 3.04
_exptl_absorpt_coefficient_mu 0.079
_exptl_absorpt_correction_T_max 0.997
_exptl_absorpt_correction_T_min 0.984
_exptl_absorpt_correction_type multi-scan
_exptl_absorpt_process_details '(SADABS; Bruker, 1998)'
_exptl_crystal_colour Colourless
_exptl_crystal_density_diffrn 1.222
_exptl_crystal_density_method 'not measured'
_exptl_crystal_description prism
_exptl_crystal_F_000 368
_exptl_crystal_size_max 0.49
_exptl_crystal_size_mid 0.139
_exptl_crystal_size_min 0.08
_refine_diff_density_max 0.191
_refine_diff_density_min -0.165
_refine_ls_extinction_method none
_refine_ls_goodness_of_fit_ref 0.940
_refine_ls_hydrogen_treatment mixed
_refine_ls_matrix_type full
_refine_ls_number_parameters 124
_refine_ls_number_reflns 3882
_refine_ls_number_restraints 3
_refine_ls_restrained_S_all 0.941
_refine_ls_R_factor_all 0.1368
_refine_ls_R_factor_gt 0.0500
_refine_ls_shift/su_max 0.000
_refine_ls_shift/su_mean 0.000
_refine_ls_structure_factor_coef Fsqd
_refine_ls_weighting_details 'calc w=1/[\s^2^(Fo^2^)+(0.0699P)^2^] where P=(Fo^2^+2Fc^2^)/3'
_refine_ls_weighting_scheme calc
_refine_ls_wR_factor_gt 0.1180
_refine_ls_wR_factor_ref 0.1478
_reflns_number_gt 1997
_reflns_number_total 3882
_reflns_threshold_expression I>2\s(I)
_cod_data_source_file dn2319.cif
_cod_data_source_block I
_cod_original_sg_symbol_H-M 'P 21/c'
_cod_database_code 2217899
_cod_database_fobs_code 2217899

loop_
_symmetry_equiv_pos_as_xyz
'x, y, z'
'-x, y+1/2, -z+1/2'
'-x, -y, -z'
'x, -y-1/2, z-1/2'

loop_
_atom_site_type_symbol
_atom_site_label
_atom_site_fract_x
_atom_site_fract_y
_atom_site_fract_z
_atom_site_U_iso_or_equiv
_atom_site_adp_type
_atom_site_calc_flag
_atom_site_refinement_flags
_atom_site_occupancy
N N1 0.22326(10) 0.20008(8) 0.83687(9) 0.0445(2) Uani d . 1
N N2 0.28380(11) 0.22738(9) 0.72310(10) 0.0530(3) Uani d . 1
N N3 0.43302(11) 0.08529(9) 0.84645(9) 0.0500(3) Uani d . 1
N N4 0.29094(12) 0.06921(9) 1.02612(10) 0.0528(3) Uani d D 1
H H4A 0.3772(12) 0.0290(10) 1.0662(12) 0.063 Uiso d D 1
H H4B 0.2503(14) 0.1219(9) 1.0797(11) 0.063 Uiso d D 1
C C4 0.08173(12) 0.25677(10) 0.85950(12) 0.0454(3) Uani d . 1
C C3 0.31616(12) 0.11612(9) 0.90899(11) 0.0424(3) Uani d . 1
C C2 0.40669(14) 0.15538(11) 0.73467(12) 0.0535(3) Uani d . 1
C C9 -0.03152(14) 0.19287(12) 0.90944(15) 0.0606(3) Uani d . 1
H H9 -0.0159 0.1124 0.9286 0.073 Uiso calc R 1
C C5 0.05851(16) 0.37569(12) 0.82934(14) 0.0663(4) Uani d . 1
H H5 0.1354 0.4193 0.7968 0.080 Uiso calc R 1
C C1 0.51079(17) 0.15076(16) 0.63304(15) 0.0792(5) Uani d . 1
H H1A 0.5936 0.0925 0.6601 0.119 Uiso calc PR 0.50
H H1B 0.5588 0.2273 0.6270 0.119 Uiso calc PR 0.50
H H1C 0.4471 0.1295 0.5464 0.119 Uiso calc PR 0.50
H H1D 0.4727 0.2070 0.5623 0.119 Uiso calc PR 0.50
H H1E 0.5076 0.0722 0.5953 0.119 Uiso calc PR 0.50
H H1F 0.6192 0.1700 0.6760 0.119 Uiso calc PR 0.50
C C7 -0.19460(19) 0.36600(17) 0.89769(18) 0.0921(6) Uani d . 1
H H7 -0.2890 0.4028 0.9085 0.111 Uiso calc R 1
C C6 -0.0814(2) 0.42885(14) 0.84843(18) 0.0877(5) Uani d . 1
H H6 -0.0991 0.5089 0.8274 0.105 Uiso calc R 1
C C8 -0.16821(16) 0.24917(14) 0.93076(18) 0.0797(5) Uani d . 1
H H8 -0.2428 0.2072 0.9679 0.096 Uiso calc R 1

loop_
_atom_site_aniso_label
_atom_site_aniso_U_11
_atom_site_aniso_U_22
_atom_site_aniso_U_33
_atom_site_aniso_U_12
_atom_site_aniso_U_13
_atom_site_aniso_U_23
N1 0.0431(4) 0.0488(5) 0.0457(5) 0.0065(4) 0.0189(4) 0.0059(4)
N2 0.0492(5) 0.0649(6) 0.0499(6) 0.0084(4) 0.0218(5) 0.0126(5)
N3 0.0474(5) 0.0574(6) 0.0487(6) 0.0104(4) 0.0181(4) 0.0014(4)
N4 0.0584(6) 0.0544(6) 0.0507(6) 0.0157(5) 0.0228(5) 0.0088(5)
C4 0.0414(5) 0.0509(6) 0.0457(6) 0.0077(4) 0.0130(5) 0.0019(5)
C3 0.0439(5) 0.0418(6) 0.0437(6) 0.0034(4) 0.0140(5) -0.0003(5)
C2 0.0480(6) 0.0669(7) 0.0500(7) 0.0048(5) 0.0200(5) 0.0064(6)
C9 0.0476(6) 0.0612(8) 0.0777(9) 0.0036(5) 0.0243(6) 0.0070(7)
C5 0.0711(8) 0.0611(8) 0.0754(10) 0.0174(6) 0.0353(7) 0.0164(7)
C1 0.0679(8) 0.1133(12) 0.0673(10) 0.0214(8) 0.0392(7) 0.0151(8)
C7 0.0709(9) 0.1057(13) 0.1108(14) 0.0396(9) 0.0445(9) 0.0214(10)
C6 0.0926(11) 0.0767(10) 0.1056(13) 0.0420(8) 0.0481(10) 0.0290(9)
C8 0.0534(8) 0.0923(11) 0.1032(12) 0.0100(7) 0.0385(8) 0.0146(9)

loop_
_atom_type_symbol
_atom_type_description
_atom_type_scat_dispersion_real
_atom_type_scat_dispersion_imag
_atom_type_scat_source
C C 0.0033 0.0016 'International Tables Vol C Tables 4.2.6.8 and 6.1.1.4'
H H 0.0000 0.0000 'International Tables Vol C Tables 4.2.6.8 and 6.1.1.4'
N N 0.0061 0.0033 'International Tables Vol C Tables 4.2.6.8 and 6.1.1.4'

loop_
_geom_angle_atom_site_label_1
_geom_angle_atom_site_label_2
_geom_angle_atom_site_label_3
_geom_angle
C3 N1 N2 109.09(7)
C3 N1 C4 130.56(8)
N2 N1 C4 120.33(9)
C2 N2 N1 102.42(9)
C3 N3 C2 103.43(9)
C3 N4 H4A 109.5(8)
C3 N4 H4B 114.3(8)
H4A N4 H4B 115.9(11)
C5 C4 C9 120.55(10)
C5 C4 N1 119.18(9)
C9 C4 N1 120.27(10)
N3 C3 N1 109.84(9)
N3 C3 N4 125.66(10)
N1 C3 N4 124.49(9)
N2 C2 N3 115.20(9)
N2 C2 C1 122.54(11)
N3 C2 C1 122.26(11)
C4 C9 C8 119.55(13)
C4 C9 H9 120.2
C8 C9 H9 120.2
C4 C5 C6 118.57(12)
C4 C5 H5 120.7
C6 C5 H5 120.7
C2 C1 H1A 109.5
C2 C1 H1B 109.5
H1A C1 H1B 109.5
C2 C1 H1C 109.5
H1A C1 H1C 109.5
H1B C1 H1C 109.5
C2 C1 H1D 109.5
H1A C1 H1D 141.1
H1B C1 H1D 56.3
H1C C1 H1D 56.3
C2 C1 H1E 109.5
H1A C1 H1E 56.3
H1B C1 H1E 141.1
H1C C1 H1E 56.3
H1D C1 H1E 109.5
C2 C1 H1F 109.5
H1A C1 H1F 56.3
H1B C1 H1F 56.3
H1C C1 H1F 141.1
H1D C1 H1F 109.5
H1E C1 H1F 109.5
C8 C7 C6 119.63(12)
C8 C7 H7 120.2
C6 C7 H7 120.2
C7 C6 C5 121.25(14)
C7 C6 H6 119.4
C5 C6 H6 119.4
C7 C8 C9 120.39(13)
C7 C8 H8 119.8
C9 C8 H8 119.8

loop_
_geom_bond_atom_site_label_1
_geom_bond_atom_site_label_2
_geom_bond_distance
N1 C3 1.3459(14)
N1 N2 1.3874(11)
N1 C4 1.4224(12)
N2 C2 1.3090(14)
N3 C3 1.3294(12)
N3 C2 1.3577(15)
N4 C3 1.3528(14)
N4 H4A 0.886(8)
N4 H4B 0.917(8)
C4 C5 1.3773(17)
C4 C9 1.3785(15)
C2 C1 1.4888(15)
C9 C8 1.3799(17)
C9 H9 0.9300
C5 C6 1.3811(18)
C5 H5 0.9300
C1 H1A 0.9600
C1 H1B 0.9600
C1 H1C 0.9600
C1 H1D 0.9600
C1 H1E 0.9600
C1 H1F 0.9600
C7 C8 1.363(2)
C7 C6 1.369(2)
C7 H7 0.9300
C6 H6 0.9300
C8 H8 0.9300

loop_
_geom_hbond_atom_site_label_D
_geom_hbond_atom_site_label_H
_geom_hbond_atom_site_label_A
_geom_hbond_site_symmetry_A
_geom_hbond_distance_DH
_geom_hbond_distance_HA
_geom_hbond_distance_DA
_geom_hbond_angle_DHA
N4 H4A N3 3_657 0.886(8) 2.110(8) 2.9923(13) 173.1(12)
N4 H4B N2 4_566 0.917(8) 2.210(10) 3.0415(14) 150.4(10)
